data_7713644
loop_
_publ_author_name
'Wenger, John S.'
'Getahun, Addis'
'Johnstone, Timothy C.'

_publ_section_title
;
 Variation in pnictogen-oxygen bonding unlocks greatly enhanced
 Br&#xf8;nsted basicity for the monomeric stibine oxide.
;
_journal_name_full 'Dalton transactions (Cambridge, England : 2003)'
_journal_paper_doi 10.1039/d3dt02113k
_journal_year 2023
_chemical_formula_moiety 'C36 H52 As O, C F3 O3 S, C H Cl3'
_chemical_formula_sum 'C38 H53 As Cl3 F3 O4 S'
_chemical_formula_weight 844.13
_space_group_crystal_system monoclinic
_space_group_IT_number 14
_space_group_name_Hall '-P 2yn'
_space_group_name_H-M_alt 'P 1 21/n 1'
_atom_sites_solution_hydrogens mixed
_atom_sites_solution_primary dual
_audit_creation_date 2022-07-15
_audit_creation_method
;
Olex2 1.5
(compiled 2022.04.07 svn.rca3783a0 for OlexSys, GUI svn.r6498)
;
_audit_update_record
;
2023-03-21 deposited with the CCDC.	2023-07-28 downloaded from the CCDC.
;
_cell_angle_alpha 90
_cell_angle_beta 98.6020(10)
_cell_angle_gamma 90
_cell_formula_units_Z 4
_cell_length_a 10.06410(10)
_cell_length_b 17.7940(3)
_cell_length_c 23.5660(3)
_cell_measurement_reflns_used 19117
_cell_measurement_temperature 100.00(10)
_cell_measurement_theta_max 75.6130
_cell_measurement_theta_min 3.1140
_cell_volume 4172.74(10)
_computing_cell_refinement 'CrysAlisPro 1.171.42.53a (Rigaku OD, 2022)'
_computing_data_collection 'CrysAlisPro 1.171.42.53a (Rigaku OD, 2022)'
_computing_data_reduction 'CrysAlisPro 1.171.42.53a (Rigaku OD, 2022)'
_computing_molecular_graphics 'Olex2 1.5 (Dolomanov et al., 2009)'
_computing_publication_material 'Olex2 1.5 (Dolomanov et al., 2009)'
_computing_structure_refinement 'SHELXL 2018/3 (Sheldrick, 2015)'
_computing_structure_solution 'SHELXT 2018/2 (Sheldrick, 2018)'
_diffrn_ambient_environment N~2~
_diffrn_ambient_temperature 100.00(10)
_diffrn_detector 'Hybrid Pixel Array Detector'
_diffrn_detector_area_resol_mean 10.0000
_diffrn_detector_type HyPix
_diffrn_measured_fraction_theta_full 1.000
_diffrn_measured_fraction_theta_max 1.000
_diffrn_measurement_details
;
List of Runs (angles in degrees, time in seconds):

  # Type    Start    End  Width  t~exp~   \w     \q     \k     \f   Frames
#--------------------------------------------------------------------------
  1  \w    -42.00 -13.00   0.50    1.39    --  -84.25  38.00-180.00   58
  2  \w    -42.00 -14.00   0.50    1.39    --  -84.25  38.00 -90.00   56
  3  \w    -59.00 -13.00   0.50    1.39    --  -84.25  57.00  60.00   92
  4  \w    -41.00 -14.00   0.50    1.39    --  -84.25  38.00 150.00   54
  5  \w     59.00  84.00   0.50    0.35    --   49.41-154.00  76.00   50
  6  \w     79.00 105.00   0.50    1.39    --  105.75-125.00 150.00   52
  7  \w     35.00  61.00   0.50    1.39    --  105.75-125.00 150.00   52
  8  \w     49.00  77.00   0.50    1.39    --  105.75-154.00  76.00   56
  9  \w     86.00 131.00   0.50    1.39    --  105.75-154.00  76.00   90
 10  \w     84.00 109.00   0.50    1.39    --  105.75-122.00-124.00   50
 11  \w     48.00 102.00   0.50    1.39    --  105.75 -99.00 -90.00  108
 12  \w     53.00  79.00   0.50    1.39    --  105.75-125.00 -90.00   52
 13  \w     38.00  63.00   0.50    0.35    --   49.41-122.00-124.00   50
 14  \w     35.00  64.00   0.50    1.39    --  105.75 -57.00-120.00   58
 15  \w     39.00  66.00   0.50    1.39    --  105.75 -57.00 -60.00   54
 16  \w     41.00  66.00   0.50    1.39    --  105.75 -57.00   0.00   50
 17  \w     34.00  59.00   0.50    1.39    --  105.75 -57.00  30.00   50
 18  \w     37.00  62.00   0.50    1.39    --  105.75 -57.00  60.00   50
 19  \w     34.00  66.00   0.50    1.39    --  105.75 -57.00 120.00   64
 20  \w   -119.00 -83.00   0.50    0.35    --  -49.41 -57.00 -90.00   72
 21  \w   -121.00 -84.00   0.50    0.35    --  -49.41 -57.00 -30.00   74
 22  \w   -119.00 -84.00   0.50    0.35    --  -49.41 -57.00  60.00   70
 23  \w    -87.00 -62.00   0.50    0.35    --  -49.41-154.00  76.00   50
 24  \w   -120.00 -88.00   0.50    0.35    --  -49.41-125.00 -90.00   64
 25  \w   -121.00 -91.00   0.50    0.35    --  -49.41-122.00-124.00   60
 26  \w   -116.00 -86.00   0.50    1.39    --  -84.25-122.00-124.00   60
 27  \w    -72.00 -47.00   0.50    1.39    --  -84.25 122.00 -42.00   50
 28  \w    -91.00 -66.00   0.50    1.39    --  -84.25 154.00 116.00   50
 29  \w   -105.00 -35.00   0.50    0.35    --  -49.41 154.00 116.00  140
 30  \w    108.00 133.00   0.50    1.39    --  105.75  38.00 120.00   50
 31  \w    150.00 176.00   0.50    1.39    --  105.75  38.00 120.00   52
 32  \w     86.00 121.00   0.50    0.35    --   49.41  57.00   0.00   70
 33  \w    109.00 134.00   0.50    1.39    --  105.75  19.00-120.00   50
 34  \w    144.00 177.00   0.50    1.39    --  105.75  19.00-120.00   66
 35  \w     97.00 175.00   0.50    1.39    --  105.75 122.00 -42.00  156
 36  \w    100.00 178.00   0.50    1.39    --  105.75 125.00  60.00  156
 37  \w     95.00 120.00   0.50    1.39    --  105.75 154.00 116.00   50
;
_diffrn_measurement_device 'four-circle diffractometer'
_diffrn_measurement_device_type 'XtaLAB Synergy, Dualflex, HyPix'
_diffrn_measurement_method '\w scans'
_diffrn_orient_matrix_type 'CrysAlisPro convention (1999,Acta A55,543-557)'
_diffrn_orient_matrix_UB_11 -0.1498248000
_diffrn_orient_matrix_UB_12 0.0101060000
_diffrn_orient_matrix_UB_13 -0.0242513000
_diffrn_orient_matrix_UB_21 -0.0136746000
_diffrn_orient_matrix_UB_22 -0.0854334000
_diffrn_orient_matrix_UB_23 -0.0095000000
_diffrn_orient_matrix_UB_31 -0.0367179000
_diffrn_orient_matrix_UB_32 -0.0093413000
_diffrn_orient_matrix_UB_33 0.0607832000
_diffrn_radiation_monochromator mirror
_diffrn_radiation_probe x-ray
_diffrn_radiation_type 'Cu K\a'
_diffrn_radiation_wavelength 1.54184
_diffrn_reflns_av_R_equivalents 0.0394
_diffrn_reflns_av_unetI/netI 0.0308
_diffrn_reflns_Laue_measured_fraction_full 1.000
_diffrn_reflns_Laue_measured_fraction_max 1.000
_diffrn_reflns_limit_h_max 11
_diffrn_reflns_limit_h_min -12
_diffrn_reflns_limit_k_max 21
_diffrn_reflns_limit_k_min -21
_diffrn_reflns_limit_l_max 28
_diffrn_reflns_limit_l_min -19
_diffrn_reflns_number 35950
_diffrn_reflns_point_group_measured_fraction_full 1.000
_diffrn_reflns_point_group_measured_fraction_max 1.000
_diffrn_reflns_theta_full 67.074
_diffrn_reflns_theta_max 67.074
_diffrn_reflns_theta_min 3.125
_diffrn_source 'micro-focus sealed X-ray tube'
_diffrn_source_type 'PhotonJet (Cu) X-ray Source'
_exptl_absorpt_coefficient_mu 3.752
_exptl_absorpt_correction_T_max 1.000
_exptl_absorpt_correction_T_min 0.439
_exptl_absorpt_correction_type gaussian
_exptl_absorpt_process_details
;
CrysAlisPro 1.171.42.53a (Rigaku Oxford Diffraction, 2022)
Numerical absorption correction based on gaussian integration over
a multifaceted crystal model
Empirical absorption correction using spherical harmonics,
implemented in SCALE3 ABSPACK scaling algorithm.
;
_exptl_crystal_colour colorless
_exptl_crystal_density_diffrn 1.344
_exptl_crystal_description block
_exptl_crystal_F_000 1760
_exptl_crystal_size_max 0.23
_exptl_crystal_size_mid 0.06
_exptl_crystal_size_min 0.05
_refine_diff_density_max 0.692
_refine_diff_density_min -0.487
_refine_diff_density_rms 0.066
_refine_ls_extinction_method none
_refine_ls_goodness_of_fit_ref 1.164
_refine_ls_hydrogen_treatment mixed
_refine_ls_matrix_type full
_refine_ls_number_parameters 504
_refine_ls_number_reflns 7436
_refine_ls_number_restraints 85
_refine_ls_restrained_S_all 1.198
_refine_ls_R_factor_all 0.0573
_refine_ls_R_factor_gt 0.0535
_refine_ls_shift/su_max 0.001
_refine_ls_shift/su_mean 0.000
_refine_ls_structure_factor_coef Fsqd
_refine_ls_weighting_details 'w=1/[\s^2^(Fo^2^)+(0.0076P)^2^+11.2685P] where P=(Fo^2^+2Fc^2^)/3'
_refine_ls_weighting_scheme calc
_refine_ls_wR_factor_gt 0.1154
_refine_ls_wR_factor_ref 0.1170
_reflns_Friedel_coverage 0.000
_reflns_number_gt 6837
_reflns_number_total 7436
_reflns_threshold_expression 'I > 2\s(I)'
_cod_data_source_file d3dt02113k2.cif
_cod_data_source_block 2b_monoclinic
_cod_database_code 7713644
_shelx_shelxl_version_number 2018/3
_chemical_oxdiff_formula 'C37 H52 S1 O4 F3 As1'
_chemical_oxdiff_usercomment 'AG0006 Dipp3AsOH CF3SO3'
_shelx_space_group_comment
;
The symmetry employed for this shelxl refinement is uniquely defined
by the following loop, which should always be used as a source of
symmetry information in preference to the above space-group names.
They are only intended as comments.
;
_shelx_estimated_absorpt_t_max 0.835
_shelx_estimated_absorpt_t_min 0.479
_olex2_refinement_description
;
1. Fixed Uiso
 At 1.2 times of:
  All C(H) groups
 At 1.5 times of:
  All C(H,H,H) groups
2. Restrained distances
 O1-H1
 0.84 with sigma of 0.02
 C4A-Cl1A \\sim C4B-Cl1B
 with sigma of 0.01
 C4A-Cl2A \\sim C4B-Cl2B
 with sigma of 0.01
 C4A-Cl3A \\sim C4B-Cl3B
 with sigma of 0.01
 C4A-Cl1A \\sim C4A-Cl2A
 with sigma of 0.01
 C4A-Cl1A \\sim C4A-Cl3A
 with sigma of 0.01
 Cl1A-Cl2A \\sim Cl1B-Cl2B
 with sigma of 0.02
 Cl2A-Cl3A \\sim Cl2B-Cl3B
 with sigma of 0.02
 Cl3A-Cl1A \\sim Cl3B-Cl1B
 with sigma of 0.02
 Cl1A-Cl2A \\sim Cl1A-Cl3A
 with sigma of 0.02
 Cl2A-Cl3A \\sim Cl1A-Cl2A
 with sigma of 0.02
3. Uiso/Uaniso restraints and constraints
C4A \\sim C4B: within 2A with sigma of 0.01 and sigma for terminal atoms of
0.02 within 2A
Cl1A \\sim Cl2A \\sim Cl3A \\sim Cl1B \\sim Cl2B \\sim Cl3B: within 2A with
sigma of 0.005 and sigma for terminal atoms of 0.01 within 2A
4. Rigid body (RIGU) restrains
 C4A, Cl1A, Cl2A, Cl3A, C4B, Cl1B, Cl2B, Cl3B
 with sigma for 1-2 distances of 0.001 and sigma for 1-3 distances of 0.001
5. Others
 Sof(C4B)=Sof(H4B)=Sof(Cl1B)=Sof(Cl2B)=Sof(Cl3B)=1-FVAR(1)
 Sof(C4A)=Sof(H4A)=Sof(Cl1A)=Sof(Cl2A)=Sof(Cl3A)=FVAR(1)
6.a Ternary CH refined with riding coordinates:
 C17(H17), C18(H18), C27(H27), C38(H38), C37(H37), C28(H28), C4A(H4A), C4B(H4B)
6.b Aromatic/amide H refined with riding coordinates:
 C13(H13), C14(H14), C15(H15), C25(H25), C24(H24), C23(H23), C33(H33),
 C34(H34), C35(H35)
6.c Idealised Me refined as rotating group:
 C272(H27A,H27B,H27C), C171(H17A,H17B,H17C), C172(H17D,H17E,H17F), C182(H18A,
 H18B,H18C), C181(H18D,H18E,H18F), C271(H27D,H27E,H27F), C281(H28A,H28B,H28C),
 C371(H37A,H37B,H37C), C372(H37D,H37E,H37F), C282(H28D,H28E,H28F), C382(H38A,
 H38B,H38C), C381(H38D,H38E,H38F)
;
_olex2_submission_special_instructions 'No special instructions were received'
_oxdiff_exptl_absorpt_empirical_details
;
Empirical correction (ABSPACK) includes:
- Absorption correction using spherical harmonics
- Frame scaling
- Detector area scaling
;
_oxdiff_exptl_absorpt_empirical_full_max 1.475
_oxdiff_exptl_absorpt_empirical_full_min 0.711

loop_
_space_group_symop_operation_xyz
'x, y, z'
'-x+1/2, y+1/2, -z+1/2'
'-x, -y, -z'
'x-1/2, -y-1/2, z-1/2'

loop_
_atom_site_label
_atom_site_type_symbol
_atom_site_fract_x
_atom_site_fract_y
_atom_site_fract_z
_atom_site_U_iso_or_equiv
_atom_site_adp_type
_atom_site_occupancy
_atom_site_site_symmetry_order
_atom_site_calc_flag
_atom_site_refinement_flags_posn
_atom_site_refinement_flags_adp
_atom_site_refinement_flags_occupancy
_atom_site_disorder_assembly
_atom_site_disorder_group
As1 As 0.66562(3) 0.25318(2) 0.58824(2) 0.02288(11) Uani 1 1 d . . . . .
S1 S 0.68726(8) 0.16618(5) 0.38088(4) 0.02761(19) Uani 1 1 d . . . . .
F2 F 0.9400(2) 0.14031(14) 0.37154(10) 0.0476(6) Uani 1 1 d . . . . .
O1 O 0.7217(2) 0.28818(14) 0.52659(11) 0.0308(5) Uani 1 1 d D . . . .
O4 O 0.6899(3) 0.22134(14) 0.33670(11) 0.0374(6) Uani 1 1 d . . . . .
F1 F 0.7988(3) 0.06952(15) 0.31857(12) 0.0606(7) Uani 1 1 d . . . . .
O2 O 0.5710(3) 0.11906(15) 0.37435(13) 0.0419(7) Uani 1 1 d . . . . .
O3 O 0.7294(3) 0.19375(19) 0.43832(11) 0.0491(8) Uani 1 1 d . . . . .
F3 F 0.8426(3) 0.05041(15) 0.40984(13) 0.0649(8) Uani 1 1 d . . . . .
C11 C 0.4783(3) 0.29007(19) 0.57931(14) 0.0259(7) Uani 1 1 d . . . . .
C16 C 0.4287(4) 0.32191(19) 0.62700(15) 0.0295(8) Uani 1 1 d . . . . .
C17 C 0.4385(3) 0.2544(2) 0.47037(14) 0.0269(7) Uani 1 1 d . . . . .
H17 H 0.516071 0.219910 0.482354 0.032 Uiso 1 1 calc R U . . .
C12 C 0.4048(3) 0.29416(19) 0.52329(14) 0.0269(7) Uani 1 1 d . . . . .
C21 C 0.7207(3) 0.14848(19) 0.58731(15) 0.0283(7) Uani 1 1 d . . . . .
C18 C 0.4872(4) 0.3092(2) 0.68934(15) 0.0353(8) Uani 1 1 d . . . . .
H18 H 0.567299 0.275689 0.690322 0.042 Uiso 1 1 calc R U . . .
C31 C 0.7799(4) 0.3064(2) 0.64859(16) 0.0341(8) Uani 1 1 d . . . . .
C272 C 1.0840(4) 0.1851(2) 0.62386(19) 0.0457(10) Uani 1 1 d . . . . .
H27A H 1.053901 0.195910 0.660684 0.069 Uiso 1 1 calc R U . . .
H27B H 1.154572 0.220806 0.617605 0.069 Uiso 1 1 calc R U . . .
H27C H 1.119641 0.133824 0.624345 0.069 Uiso 1 1 calc R U . . .
C27 C 0.9648(3) 0.1927(2) 0.57517(17) 0.0349(8) Uani 1 1 d . . . . .
H27 H 0.924502 0.243661 0.577971 0.042 Uiso 1 1 calc R U . . .
C13 C 0.2884(4) 0.3379(2) 0.51600(16) 0.0346(8) Uani 1 1 d . . . . .
H13 H 0.238338 0.342817 0.478674 0.042 Uiso 1 1 calc R U . . .
C22 C 0.8559(3) 0.1345(2) 0.57976(16) 0.0321(8) Uani 1 1 d . . . . .
C171 C 0.4795(4) 0.3113(2) 0.42683(15) 0.0348(8) Uani 1 1 d . . . . .
H17A H 0.402674 0.343581 0.412802 0.052 Uiso 1 1 calc R U . . .
H17B H 0.507934 0.284223 0.394480 0.052 Uiso 1 1 calc R U . . .
H17C H 0.553935 0.342276 0.445510 0.052 Uiso 1 1 calc R U . . .
C26 C 0.6314(4) 0.0894(2) 0.59476(17) 0.0351(8) Uani 1 1 d . . . . .
C14 C 0.2439(4) 0.3742(2) 0.56107(18) 0.0418(9) Uani 1 1 d . . . . .
H14 H 0.166960 0.405729 0.554475 0.050 Uiso 1 1 calc R U . . .
C15 C 0.3115(4) 0.3646(2) 0.61587(17) 0.0380(9) Uani 1 1 d . . . . .
H15 H 0.277302 0.387821 0.647011 0.046 Uiso 1 1 calc R U . . .
C00S C 0.8244(4) 0.1030(2) 0.36981(18) 0.0395(9) Uani 1 1 d . . . . .
C32 C 0.8167(4) 0.3808(2) 0.63709(18) 0.0405(9) Uani 1 1 d . . . . .
C36 C 0.8323(4) 0.2674(2) 0.70057(16) 0.0414(10) Uani 1 1 d . . . . .
C172 C 0.3196(4) 0.2073(2) 0.44059(17) 0.0373(9) Uani 1 1 d . . . . .
H17D H 0.288611 0.173250 0.468565 0.056 Uiso 1 1 calc R U . . .
H17E H 0.348585 0.177892 0.409483 0.056 Uiso 1 1 calc R U . . .
H17F H 0.246005 0.240817 0.424794 0.056 Uiso 1 1 calc R U . . .
C25 C 0.6776(4) 0.0164(2) 0.5935(2) 0.0432(10) Uani 1 1 d . . . . .
H25 H 0.619765 -0.024040 0.599478 0.052 Uiso 1 1 calc R U . . .
C182 C 0.3837(4) 0.2681(2) 0.71988(17) 0.0432(10) Uani 1 1 d . . . . .
H18A H 0.424820 0.255077 0.758999 0.065 Uiso 1 1 calc R U . . .
H18B H 0.354296 0.222160 0.698754 0.065 Uiso 1 1 calc R U . . .
H18C H 0.306137 0.300924 0.721390 0.065 Uiso 1 1 calc R U . . .
C38 C 0.7797(5) 0.1949(3) 0.72139(17) 0.0487(11) Uani 1 1 d . . . . .
H38 H 0.701353 0.178649 0.692822 0.058 Uiso 1 1 calc R U . . .
C24 C 0.8074(4) 0.0015(2) 0.5835(2) 0.0456(10) Uani 1 1 d . . . . .
H24 H 0.836790 -0.048976 0.581253 0.055 Uiso 1 1 calc R U . . .
C23 C 0.8938(4) 0.0600(2) 0.57699(19) 0.0442(10) Uani 1 1 d . . . . .
H23 H 0.982455 0.048786 0.570339 0.053 Uiso 1 1 calc R U . . .
C181 C 0.5331(5) 0.3813(3) 0.72083(19) 0.0511(11) Uani 1 1 d . . . . .
H18D H 0.459713 0.417980 0.715659 0.077 Uiso 1 1 calc R U . . .
H18E H 0.610669 0.401767 0.705337 0.077 Uiso 1 1 calc R U . . .
H18F H 0.558649 0.370597 0.761806 0.077 Uiso 1 1 calc R U . . .
C271 C 1.0180(4) 0.1877(3) 0.5173(2) 0.0525(12) Uani 1 1 d . . . . .
H27D H 1.089466 0.224876 0.516402 0.079 Uiso 1 1 calc R U . . .
H27E H 0.944588 0.197728 0.485960 0.079 Uiso 1 1 calc R U . . .
H27F H 1.053916 0.137185 0.512707 0.079 Uiso 1 1 calc R U . . .
C37 C 0.7507(4) 0.4282(2) 0.5868(2) 0.0443(10) Uani 1 1 d . . . . .
H37 H 0.675631 0.398363 0.565018 0.053 Uiso 1 1 calc R U . . .
C28 C 0.4856(4) 0.1007(2) 0.6033(2) 0.0468(11) Uani 1 1 d . . . . .
H28 H 0.466761 0.155933 0.602570 0.056 Uiso 1 1 calc R U . . .
C281 C 0.3914(4) 0.0640(3) 0.5538(2) 0.0553(12) Uani 1 1 d . . . . .
H28A H 0.401299 0.009211 0.556207 0.083 Uiso 1 1 calc R U . . .
H28B H 0.414612 0.081519 0.517069 0.083 Uiso 1 1 calc R U . . .
H28C H 0.298230 0.077662 0.556411 0.083 Uiso 1 1 calc R U . . .
C33 C 0.9188(5) 0.4134(3) 0.6759(2) 0.0594(13) Uani 1 1 d . . . . .
H33 H 0.947541 0.463045 0.669352 0.071 Uiso 1 1 calc R U . . .
C371 C 0.8527(5) 0.4468(3) 0.5459(2) 0.0574(13) Uani 1 1 d . . . . .
H37A H 0.809924 0.479264 0.514895 0.086 Uiso 1 1 calc R U . . .
H37B H 0.882463 0.400125 0.529660 0.086 Uiso 1 1 calc R U . . .
H37C H 0.930347 0.472725 0.567326 0.086 Uiso 1 1 calc R U . . .
C34 C 0.9783(5) 0.3748(3) 0.7235(2) 0.0691(16) Uani 1 1 d . . . . .
H34 H 1.051137 0.397181 0.748010 0.083 Uiso 1 1 calc R U . . .
C372 C 0.6921(6) 0.5005(2) 0.6077(2) 0.0629(14) Uani 1 1 d . . . . .
H37D H 0.764820 0.531486 0.627846 0.094 Uiso 1 1 calc R U . . .
H37E H 0.628306 0.488137 0.633869 0.094 Uiso 1 1 calc R U . . .
H37F H 0.645604 0.528446 0.574709 0.094 Uiso 1 1 calc R U . . .
C282 C 0.4597(5) 0.0696(3) 0.6614(2) 0.0573(13) Uani 1 1 d . . . . .
H28D H 0.365826 0.078787 0.665987 0.086 Uiso 1 1 calc R U . . .
H28E H 0.519121 0.094792 0.692378 0.086 Uiso 1 1 calc R U . . .
H28F H 0.477485 0.015471 0.662974 0.086 Uiso 1 1 calc R U . . .
C382 C 0.7293(6) 0.2077(3) 0.77965(19) 0.0707(16) Uani 1 1 d . . . . .
H38A H 0.806032 0.218231 0.809362 0.106 Uiso 1 1 calc R U . . .
H38B H 0.682818 0.162446 0.790071 0.106 Uiso 1 1 calc R U . . .
H38C H 0.667108 0.250357 0.776365 0.106 Uiso 1 1 calc R U . . .
C381 C 0.8810(6) 0.1300(3) 0.7295(2) 0.0669(15) Uani 1 1 d . . . . .
H38D H 0.904615 0.115481 0.692104 0.100 Uiso 1 1 calc R U . . .
H38E H 0.841060 0.086965 0.746592 0.100 Uiso 1 1 calc R U . . .
H38F H 0.962174 0.146132 0.754817 0.100 Uiso 1 1 calc R U . . .
C35 C 0.9348(5) 0.3049(3) 0.7363(2) 0.0620(13) Uani 1 1 d . . . . .
H35 H 0.975526 0.280993 0.770586 0.074 Uiso 1 1 calc R U . . .
H1 H 0.720(5) 0.255(2) 0.5007(15) 0.049(13) Uiso 1 1 d D . . . .
C4A C 0.8076(6) 0.3803(4) 0.3492(2) 0.065(2) Uani 0.718(5) 1 d D U P A 1
H4A H 0.755075 0.332651 0.341902 0.077 Uiso 0.718(5) 1 calc R U P A 1
Cl1A Cl 0.7137(3) 0.44427(13) 0.38290(12) 0.0830(9) Uani 0.718(5) 1 d D U P A 1
Cl2A Cl 0.9598(3) 0.36026(15) 0.39294(18) 0.1078(11) Uani 0.718(5) 1 d D U P A 1
Cl3A Cl 0.8352(5) 0.41789(16) 0.28360(11) 0.1051(12) Uani 0.718(5) 1 d D U P A 1
C4B C 0.8231(12) 0.3799(9) 0.3464(4) 0.069(4) Uani 0.282(5) 1 d D U P A 2
H4B H 0.775955 0.330296 0.341970 0.083 Uiso 0.282(5) 1 calc R U P A 2
Cl1B Cl 0.7926(12) 0.4211(6) 0.4103(4) 0.133(3) Uani 0.282(5) 1 d D U P A 2
Cl2B Cl 0.9950(8) 0.3645(4) 0.3493(4) 0.110(2) Uani 0.282(5) 1 d D U P A 2
Cl3B Cl 0.7612(9) 0.4363(5) 0.2879(4) 0.120(2) Uani 0.282(5) 1 d D U P A 2

loop_
_atom_site_aniso_label
_atom_site_aniso_U_11
_atom_site_aniso_U_22
_atom_site_aniso_U_33
_atom_site_aniso_U_23
_atom_site_aniso_U_13
_atom_site_aniso_U_12
As1 0.02050(18) 0.02190(19) 0.02522(19) -0.00061(15) 0.00004(13) -0.00033(14)
S1 0.0268(4) 0.0273(4) 0.0293(4) 0.0009(3) 0.0061(3) 0.0021(3)
F2 0.0294(11) 0.0576(15) 0.0585(15) -0.0020(12) 0.0155(10) -0.0012(11)
O1 0.0282(12) 0.0315(14) 0.0329(13) 0.0046(11) 0.0054(10) -0.0021(11)
O4 0.0390(14) 0.0333(14) 0.0392(14) 0.0079(11) 0.0037(11) -0.0047(11)
F1 0.0510(15) 0.0609(17) 0.0741(18) -0.0329(14) 0.0228(13) 0.0003(13)
O2 0.0304(14) 0.0306(14) 0.0671(19) 0.0062(13) 0.0156(13) -0.0036(11)
O3 0.0401(15) 0.073(2) 0.0322(14) -0.0105(14) -0.0007(12) 0.0236(15)
F3 0.0512(15) 0.0511(16) 0.098(2) 0.0310(15) 0.0299(15) 0.0244(13)
C11 0.0229(16) 0.0248(17) 0.0305(18) 0.0040(14) 0.0053(13) -0.0005(13)
C16 0.0333(19) 0.0226(17) 0.0336(19) 0.0016(14) 0.0080(15) -0.0020(14)
C17 0.0215(16) 0.0310(18) 0.0274(17) 0.0029(15) 0.0014(13) 0.0047(14)
C12 0.0235(16) 0.0265(18) 0.0303(17) 0.0041(14) 0.0030(13) -0.0007(14)
C21 0.0273(17) 0.0238(18) 0.0337(18) -0.0015(14) 0.0036(14) 0.0014(14)
C18 0.040(2) 0.040(2) 0.0269(18) -0.0015(16) 0.0102(15) 0.0006(17)
C31 0.0294(18) 0.034(2) 0.037(2) -0.0082(16) -0.0026(15) 0.0018(15)
C272 0.0245(19) 0.047(2) 0.062(3) 0.000(2) -0.0074(18) -0.0040(17)
C27 0.0198(17) 0.036(2) 0.047(2) -0.0015(17) -0.0003(15) -0.0022(15)
C13 0.0283(18) 0.040(2) 0.0346(19) 0.0056(16) 0.0014(15) 0.0087(16)
C22 0.0224(17) 0.0313(19) 0.041(2) -0.0005(16) 0.0000(15) 0.0004(15)
C171 0.040(2) 0.036(2) 0.0284(18) 0.0061(16) 0.0067(15) 0.0069(17)
C26 0.0297(19) 0.030(2) 0.045(2) 0.0000(16) 0.0063(16) -0.0016(15)
C14 0.035(2) 0.043(2) 0.048(2) 0.0043(19) 0.0109(18) 0.0160(18)
C15 0.040(2) 0.037(2) 0.040(2) -0.0013(17) 0.0155(17) 0.0078(17)
C00S 0.033(2) 0.038(2) 0.050(2) 0.0013(19) 0.0150(17) 0.0037(17)
C32 0.032(2) 0.035(2) 0.053(2) -0.0115(18) 0.0012(17) -0.0026(16)
C36 0.040(2) 0.048(3) 0.032(2) -0.0104(17) -0.0080(16) 0.0077(18)
C172 0.0287(19) 0.041(2) 0.040(2) -0.0003(17) -0.0020(16) -0.0006(16)
C25 0.033(2) 0.028(2) 0.067(3) -0.0015(19) 0.0034(19) -0.0028(17)
C182 0.050(2) 0.050(3) 0.032(2) 0.0035(18) 0.0149(18) 0.0013(19)
C38 0.064(3) 0.050(3) 0.029(2) 0.0020(18) -0.0035(19) 0.013(2)
C24 0.036(2) 0.026(2) 0.073(3) -0.0035(19) 0.001(2) 0.0076(17)
C23 0.0232(19) 0.045(2) 0.063(3) -0.006(2) 0.0006(18) 0.0079(17)
C181 0.059(3) 0.054(3) 0.042(2) -0.017(2) 0.015(2) -0.006(2)
C271 0.025(2) 0.070(3) 0.063(3) -0.001(2) 0.0100(19) -0.005(2)
C37 0.046(2) 0.023(2) 0.063(3) -0.0009(18) 0.008(2) -0.0039(17)
C28 0.039(2) 0.0224(19) 0.083(3) 0.008(2) 0.025(2) 0.0011(17)
C281 0.027(2) 0.058(3) 0.080(3) 0.024(3) 0.007(2) -0.001(2)
C33 0.049(3) 0.045(3) 0.081(3) -0.022(2) -0.003(2) -0.011(2)
C371 0.048(3) 0.039(2) 0.087(4) 0.012(2) 0.016(2) -0.013(2)
C34 0.050(3) 0.069(4) 0.078(4) -0.029(3) -0.024(3) -0.006(3)
C372 0.075(3) 0.028(2) 0.088(4) -0.003(2) 0.019(3) 0.008(2)
C282 0.054(3) 0.045(3) 0.080(3) -0.012(2) 0.033(3) -0.012(2)
C382 0.094(4) 0.086(4) 0.029(2) 0.007(2) 0.000(2) 0.017(3)
C381 0.082(4) 0.064(3) 0.050(3) 0.014(2) -0.002(3) 0.024(3)
C35 0.061(3) 0.067(3) 0.050(3) -0.014(2) -0.020(2) 0.003(3)
C4A 0.079(4) 0.041(4) 0.085(4) -0.026(3) 0.049(3) -0.026(3)
Cl1A 0.125(2) 0.0552(12) 0.0843(16) 0.0026(11) 0.0666(16) 0.0178(12)
Cl2A 0.0721(14) 0.0819(16) 0.163(3) -0.0213(18) -0.0046(16) -0.0197(12)
Cl3A 0.176(3) 0.0819(17) 0.0740(13) -0.0265(11) 0.0742(17) -0.0400(19)
C4B 0.100(8) 0.042(7) 0.072(7) -0.021(7) 0.034(6) -0.030(6)
Cl1B 0.193(7) 0.110(6) 0.117(4) -0.052(4) 0.092(5) -0.082(5)
Cl2B 0.128(4) 0.092(4) 0.109(5) -0.044(4) 0.010(3) -0.055(3)
Cl3B 0.125(5) 0.118(5) 0.135(4) -0.020(4) 0.082(4) -0.004(4)

loop_
_atom_type_symbol
_atom_type_description
_atom_type_scat_dispersion_real
_atom_type_scat_dispersion_imag
_atom_type_scat_source
C C 0.0181 0.0091 'International Tables Vol C Tables 4.2.6.8 and 6.1.1.4'
H H 0.0000 0.0000 'International Tables Vol C Tables 4.2.6.8 and 6.1.1.4'
O O 0.0492 0.0322 'International Tables Vol C Tables 4.2.6.8 and 6.1.1.4'
F F 0.0727 0.0534 'International Tables Vol C Tables 4.2.6.8 and 6.1.1.4'
S S 0.3331 0.5567 'International Tables Vol C Tables 4.2.6.8 and 6.1.1.4'
As As -0.9300 1.0051 'International Tables Vol C Tables 4.2.6.8 and 6.1.1.4'
Cl Cl 0.3639 0.7018 'International Tables Vol C Tables 4.2.6.8 and 6.1.1.4'

loop_
_exptl_crystal_face_index_h
_exptl_crystal_face_index_k
_exptl_crystal_face_index_l
_exptl_crystal_face_perp_dist
0 1 1 0.0261
0 -1 -1 0.0277
0 1 0 0.0284
0 -1 1 0.0240
0 1 -1 0.0275
-1 2 2 0.0760
1 -2 0 0.0902
1 -1 -2 0.1048
-1 2 0 0.0790
-1 1 2 0.0929
-2 -1 0 0.1042
2 1 0 0.1142
2 1 -2 0.1216
-2 -1 2 0.1069
-2 -1 -2 0.0926
0 1 2 0.0239
0 0 -1 0.0371
-2 1 0 0.1002

loop_
_geom_angle_atom_site_label_1
_geom_angle_atom_site_label_2
_geom_angle_atom_site_label_3
_geom_angle
_geom_angle_site_symmetry_1
_geom_angle_site_symmetry_3
_geom_angle_publ_flag
O1 As1 C11 102.38(12) . . ?
O1 As1 C21 101.75(13) . . ?
O1 As1 C31 101.85(15) . . ?
C21 As1 C11 125.84(14) . . ?
C31 As1 C11 111.58(15) . . ?
C31 As1 C21 109.73(15) . . ?
O4 S1 O3 114.44(18) . . ?
O4 S1 C00S 102.75(17) . . ?
O2 S1 O4 115.31(16) . . ?
O2 S1 O3 114.95(18) . . ?
O2 S1 C00S 104.29(17) . . ?
O3 S1 C00S 102.74(18) . . ?
As1 O1 H1 112(3) . . ?
C16 C11 As1 119.5(2) . . ?
C16 C11 C12 121.6(3) . . ?
C12 C11 As1 118.2(2) . . ?
C11 C16 C18 125.3(3) . . ?
C15 C16 C11 117.2(3) . . ?
C15 C16 C18 117.3(3) . . ?
C12 C17 H17 108.4 . . ?
C12 C17 C171 110.9(3) . . ?
C12 C17 C172 112.0(3) . . ?
C171 C17 H17 108.4 . . ?
C172 C17 H17 108.4 . . ?
C172 C17 C171 108.7(3) . . ?
C11 C12 C17 126.4(3) . . ?
C13 C12 C11 117.1(3) . . ?
C13 C12 C17 116.5(3) . . ?
C22 C21 As1 116.7(3) . . ?
C26 C21 As1 121.6(3) . . ?
C26 C21 C22 121.7(3) . . ?
C16 C18 H18 107.8 . . ?
C16 C18 C182 109.5(3) . . ?
C16 C18 C181 113.1(3) . . ?
C182 C18 H18 107.8 . . ?
C181 C18 H18 107.8 . . ?
C181 C18 C182 110.5(3) . . ?
C32 C31 As1 117.5(3) . . ?
C32 C31 C36 122.9(3) . . ?
C36 C31 As1 119.4(3) . . ?
H27A C272 H27B 109.5 . . ?
H27A C272 H27C 109.5 . . ?
H27B C272 H27C 109.5 . . ?
C27 C272 H27A 109.5 . . ?
C27 C272 H27B 109.5 . . ?
C27 C272 H27C 109.5 . . ?
C272 C27 H27 108.0 . . ?
C272 C27 C271 108.6(3) . . ?
C22 C27 C272 112.2(3) . . ?
C22 C27 H27 108.0 . . ?
C22 C27 C271 111.9(3) . . ?
C271 C27 H27 108.0 . . ?
C12 C13 H13 118.9 . . ?
C14 C13 C12 122.1(3) . . ?
C14 C13 H13 118.9 . . ?
C21 C22 C27 127.1(3) . . ?
C23 C22 C21 116.7(3) . . ?
C23 C22 C27 116.2(3) . . ?
C17 C171 H17A 109.5 . . ?
C17 C171 H17B 109.5 . . ?
C17 C171 H17C 109.5 . . ?
H17A C171 H17B 109.5 . . ?
H17A C171 H17C 109.5 . . ?
H17B C171 H17C 109.5 . . ?
C21 C26 C28 124.1(3) . . ?
C25 C26 C21 118.3(3) . . ?
C25 C26 C28 117.5(3) . . ?
C13 C14 H14 120.2 . . ?
C13 C14 C15 119.6(4) . . ?
C15 C14 H14 120.2 . . ?
C16 C15 H15 119.0 . . ?
C14 C15 C16 121.9(3) . . ?
C14 C15 H15 119.0 . . ?
F2 C00S S1 111.3(3) . . ?
F2 C00S F1 107.4(3) . . ?
F1 C00S S1 110.8(3) . . ?
F3 C00S S1 111.2(3) . . ?
F3 C00S F2 107.6(3) . . ?
F3 C00S F1 108.5(3) . . ?
C31 C32 C37 124.9(3) . . ?
C33 C32 C31 116.8(4) . . ?
C33 C32 C37 118.3(4) . . ?
C31 C36 C38 126.2(3) . . ?
C35 C36 C31 115.2(4) . . ?
C35 C36 C38 118.4(4) . . ?
C17 C172 H17D 109.5 . . ?
C17 C172 H17E 109.5 . . ?
C17 C172 H17F 109.5 . . ?
H17D C172 H17E 109.5 . . ?
H17D C172 H17F 109.5 . . ?
H17E C172 H17F 109.5 . . ?
C26 C25 H25 119.6 . . ?
C26 C25 C24 120.9(4) . . ?
C24 C25 H25 119.6 . . ?
C18 C182 H18A 109.5 . . ?
C18 C182 H18B 109.5 . . ?
C18 C182 H18C 109.5 . . ?
H18A C182 H18B 109.5 . . ?
H18A C182 H18C 109.5 . . ?
H18B C182 H18C 109.5 . . ?
C36 C38 H38 108.0 . . ?
C36 C38 C382 109.9(4) . . ?
C36 C38 C381 115.2(4) . . ?
C382 C38 H38 108.0 . . ?
C381 C38 H38 108.0 . . ?
C381 C38 C382 107.5(4) . . ?
C25 C24 H24 120.0 . . ?
C23 C24 C25 120.0(4) . . ?
C23 C24 H24 120.0 . . ?
C22 C23 H23 118.8 . . ?
C24 C23 C22 122.3(4) . . ?
C24 C23 H23 118.8 . . ?
C18 C181 H18D 109.5 . . ?
C18 C181 H18E 109.5 . . ?
C18 C181 H18F 109.5 . . ?
H18D C181 H18E 109.5 . . ?
H18D C181 H18F 109.5 . . ?
H18E C181 H18F 109.5 . . ?
C27 C271 H27D 109.5 . . ?
C27 C271 H27E 109.5 . . ?
C27 C271 H27F 109.5 . . ?
H27D C271 H27E 109.5 . . ?
H27D C271 H27F 109.5 . . ?
H27E C271 H27F 109.5 . . ?
C32 C37 H37 108.3 . . ?
C32 C37 C371 110.5(4) . . ?
C32 C37 C372 111.1(4) . . ?
C371 C37 H37 108.3 . . ?
C372 C37 H37 108.3 . . ?
C372 C37 C371 110.1(4) . . ?
C26 C28 H28 108.2 . . ?
C26 C28 C281 109.9(4) . . ?
C26 C28 C282 111.4(4) . . ?
C281 C28 H28 108.2 . . ?
C281 C28 C282 110.9(3) . . ?
C282 C28 H28 108.2 . . ?
C28 C281 H28A 109.5 . . ?
C28 C281 H28B 109.5 . . ?
C28 C281 H28C 109.5 . . ?
H28A C281 H28B 109.5 . . ?
H28A C281 H28C 109.5 . . ?
H28B C281 H28C 109.5 . . ?
C32 C33 H33 119.4 . . ?
C34 C33 C32 121.1(5) . . ?
C34 C33 H33 119.4 . . ?
C37 C371 H37A 109.5 . . ?
C37 C371 H37B 109.5 . . ?
C37 C371 H37C 109.5 . . ?
H37A C371 H37B 109.5 . . ?
H37A C371 H37C 109.5 . . ?
H37B C371 H37C 109.5 . . ?
C33 C34 H34 119.3 . . ?
C35 C34 C33 121.3(4) . . ?
C35 C34 H34 119.3 . . ?
C37 C372 H37D 109.5 . . ?
C37 C372 H37E 109.5 . . ?
C37 C372 H37F 109.5 . . ?
H37D C372 H37E 109.5 . . ?
H37D C372 H37F 109.5 . . ?
H37E C372 H37F 109.5 . . ?
C28 C282 H28D 109.5 . . ?
C28 C282 H28E 109.5 . . ?
C28 C282 H28F 109.5 . . ?
H28D C282 H28E 109.5 . . ?
H28D C282 H28F 109.5 . . ?
H28E C282 H28F 109.5 . . ?
C38 C382 H38A 109.5 . . ?
C38 C382 H38B 109.5 . . ?
C38 C382 H38C 109.5 . . ?
H38A C382 H38B 109.5 . . ?
H38A C382 H38C 109.5 . . ?
H38B C382 H38C 109.5 . . ?
C38 C381 H38D 109.5 . . ?
C38 C381 H38E 109.5 . . ?
C38 C381 H38F 109.5 . . ?
H38D C381 H38E 109.5 . . ?
H38D C381 H38F 109.5 . . ?
H38E C381 H38F 109.5 . . ?
C36 C35 H35 118.9 . . ?
C34 C35 C36 122.2(5) . . ?
C34 C35 H35 118.9 . . ?
Cl1A C4A H4A 108.8 . . ?
Cl1A C4A Cl2A 110.5(4) . . ?
Cl2A C4A H4A 108.8 . . ?
Cl3A C4A H4A 108.8 . . ?
Cl3A C4A Cl1A 108.8(4) . . ?
Cl3A C4A Cl2A 111.0(4) . . ?
Cl1B C4B H4B 108.6 . . ?
Cl2B C4B H4B 108.6 . . ?
Cl2B C4B Cl1B 109.5(7) . . ?
Cl2B C4B Cl3B 111.0(8) . . ?
Cl3B C4B H4B 108.6 . . ?
Cl3B C4B Cl1B 110.7(7) . . ?

loop_
_geom_bond_atom_site_label_1
_geom_bond_atom_site_label_2
_geom_bond_distance
_geom_bond_site_symmetry_2
_geom_bond_publ_flag
As1 O1 1.750(2) . ?
As1 C11 1.978(3) . ?
As1 C21 1.945(3) . ?
As1 C31 1.938(4) . ?
S1 O4 1.434(3) . ?
S1 O2 1.429(3) . ?
S1 O3 1.443(3) . ?
S1 C00S 1.828(4) . ?
F2 C00S 1.335(4) . ?
O1 H1 0.845(19) . ?
F1 C00S 1.337(5) . ?
F3 C00S 1.322(5) . ?
C11 C16 1.414(5) . ?
C11 C12 1.415(5) . ?
C16 C18 1.516(5) . ?
C16 C15 1.395(5) . ?
C17 H17 1.0000 . ?
C17 C12 1.516(5) . ?
C17 C171 1.541(5) . ?
C17 C172 1.541(5) . ?
C12 C13 1.396(5) . ?
C21 C22 1.420(5) . ?
C21 C26 1.412(5) . ?
C18 H18 1.0000 . ?
C18 C182 1.536(5) . ?
C18 C181 1.519(6) . ?
C31 C32 1.412(6) . ?
C31 C36 1.438(5) . ?
C272 H27A 0.9800 . ?
C272 H27B 0.9800 . ?
C272 H27C 0.9800 . ?
C272 C27 1.537(5) . ?
C27 H27 1.0000 . ?
C27 C22 1.523(5) . ?
C27 C271 1.541(6) . ?
C13 H13 0.9500 . ?
C13 C14 1.374(5) . ?
C22 C23 1.383(5) . ?
C171 H17A 0.9800 . ?
C171 H17B 0.9800 . ?
C171 H17C 0.9800 . ?
C26 C25 1.380(5) . ?
C26 C28 1.524(5) . ?
C14 H14 0.9500 . ?
C14 C15 1.377(6) . ?
C15 H15 0.9500 . ?
C32 C37 1.523(6) . ?
C32 C33 1.395(6) . ?
C36 C38 1.504(6) . ?
C36 C35 1.400(6) . ?
C172 H17D 0.9800 . ?
C172 H17E 0.9800 . ?
C172 H17F 0.9800 . ?
C25 H25 0.9500 . ?
C25 C24 1.386(6) . ?
C182 H18A 0.9800 . ?
C182 H18B 0.9800 . ?
C182 H18C 0.9800 . ?
C38 H38 1.0000 . ?
C38 C382 1.550(6) . ?
C38 C381 1.533(6) . ?
C24 H24 0.9500 . ?
C24 C23 1.380(6) . ?
C23 H23 0.9500 . ?
C181 H18D 0.9800 . ?
C181 H18E 0.9800 . ?
C181 H18F 0.9800 . ?
C271 H27D 0.9800 . ?
C271 H27E 0.9800 . ?
C271 H27F 0.9800 . ?
C37 H37 1.0000 . ?
C37 C371 1.545(6) . ?
C37 C372 1.528(6) . ?
C28 H28 1.0000 . ?
C28 C281 1.535(7) . ?
C28 C282 1.535(6) . ?
C281 H28A 0.9800 . ?
C281 H28B 0.9800 . ?
C281 H28C 0.9800 . ?
C33 H33 0.9500 . ?
C33 C34 1.373(8) . ?
C371 H37A 0.9800 . ?
C371 H37B 0.9800 . ?
C371 H37C 0.9800 . ?
C34 H34 0.9500 . ?
C34 C35 1.368(8) . ?
C372 H37D 0.9800 . ?
C372 H37E 0.9800 . ?
C372 H37F 0.9800 . ?
C282 H28D 0.9800 . ?
C282 H28E 0.9800 . ?
C282 H28F 0.9800 . ?
C382 H38A 0.9800 . ?
C382 H38B 0.9800 . ?
C382 H38C 0.9800 . ?
C381 H38D 0.9800 . ?
C381 H38E 0.9800 . ?
C381 H38F 0.9800 . ?
C35 H35 0.9500 . ?
C4A H4A 1.0000 . ?
C4A Cl1A 1.745(5) . ?
C4A Cl2A 1.750(6) . ?
C4A Cl3A 1.745(5) . ?
C4B H4B 1.0000 . ?
C4B Cl1B 1.744(8) . ?
C4B Cl2B 1.743(8) . ?
C4B Cl3B 1.744(8) . ?

loop_
_geom_torsion_atom_site_label_1
_geom_torsion_atom_site_label_2
_geom_torsion_atom_site_label_3
_geom_torsion_atom_site_label_4
_geom_torsion
_geom_torsion_site_symmetry_1
_geom_torsion_site_symmetry_2
_geom_torsion_site_symmetry_3
_geom_torsion_site_symmetry_4
_geom_torsion_publ_flag
As1 C11 C16 C18 -20.9(5) . . . . ?
As1 C11 C16 C15 163.4(3) . . . . ?
As1 C11 C12 C17 17.8(5) . . . . ?
As1 C11 C12 C13 -163.5(3) . . . . ?
As1 C21 C22 C27 3.2(5) . . . . ?
As1 C21 C22 C23 -177.7(3) . . . . ?
As1 C21 C26 C25 179.9(3) . . . . ?
As1 C21 C26 C28 0.9(5) . . . . ?
As1 C31 C32 C37 13.9(5) . . . . ?
As1 C31 C32 C33 -167.9(3) . . . . ?
As1 C31 C36 C38 -18.0(5) . . . . ?
As1 C31 C36 C35 167.3(3) . . . . ?
O4 S1 C00S F2 55.9(3) . . . . ?
O4 S1 C00S F1 -63.4(3) . . . . ?
O4 S1 C00S F3 175.8(3) . . . . ?
O2 S1 C00S F2 176.6(3) . . . . ?
O2 S1 C00S F1 57.2(3) . . . . ?
O2 S1 C00S F3 -63.5(3) . . . . ?
O3 S1 C00S F2 -63.2(3) . . . . ?
O3 S1 C00S F1 177.5(3) . . . . ?
O3 S1 C00S F3 56.8(3) . . . . ?
C11 C16 C18 C182 -115.7(4) . . . . ?
C11 C16 C18 C181 120.6(4) . . . . ?
C11 C16 C15 C14 1.7(6) . . . . ?
C11 C12 C13 C14 -1.7(6) . . . . ?
C16 C11 C12 C17 -171.9(3) . . . . ?
C16 C11 C12 C13 6.8(5) . . . . ?
C17 C12 C13 C14 177.2(4) . . . . ?
C12 C11 C16 C18 168.9(3) . . . . ?
C12 C11 C16 C15 -6.8(5) . . . . ?
C12 C13 C14 C15 -3.3(6) . . . . ?
C21 C22 C23 C24 -2.6(6) . . . . ?
C21 C26 C25 C24 -1.7(6) . . . . ?
C21 C26 C28 C281 117.9(4) . . . . ?
C21 C26 C28 C282 -118.8(4) . . . . ?
C18 C16 C15 C14 -174.4(4) . . . . ?
C31 C32 C37 C371 -116.1(4) . . . . ?
C31 C32 C37 C372 121.3(4) . . . . ?
C31 C32 C33 C34 -1.1(7) . . . . ?
C31 C36 C38 C382 -118.0(4) . . . . ?
C31 C36 C38 C381 120.4(5) . . . . ?
C31 C36 C35 C34 2.3(7) . . . . ?
C272 C27 C22 C21 118.3(4) . . . . ?
C272 C27 C22 C23 -60.8(5) . . . . ?
C27 C22 C23 C24 176.6(4) . . . . ?
C13 C14 C15 C16 3.3(6) . . . . ?
C22 C21 C26 C25 -1.2(6) . . . . ?
C22 C21 C26 C28 179.8(4) . . . . ?
C171 C17 C12 C11 -112.6(4) . . . . ?
C171 C17 C12 C13 68.7(4) . . . . ?
C26 C21 C22 C27 -175.7(4) . . . . ?
C26 C21 C22 C23 3.3(6) . . . . ?
C26 C25 C24 C23 2.5(7) . . . . ?
C15 C16 C18 C182 60.0(4) . . . . ?
C15 C16 C18 C181 -63.7(5) . . . . ?
C32 C31 C36 C38 167.3(4) . . . . ?
C32 C31 C36 C35 -7.3(6) . . . . ?
C32 C33 C34 C35 -3.7(8) . . . . ?
C36 C31 C32 C37 -171.4(4) . . . . ?
C36 C31 C32 C33 6.8(6) . . . . ?
C172 C17 C12 C11 125.8(4) . . . . ?
C172 C17 C12 C13 -53.0(4) . . . . ?
C25 C26 C28 C281 -61.1(5) . . . . ?
C25 C26 C28 C282 62.2(5) . . . . ?
C25 C24 C23 C22 -0.2(7) . . . . ?
C38 C36 C35 C34 -172.8(5) . . . . ?
C271 C27 C22 C21 -119.4(4) . . . . ?
C271 C27 C22 C23 61.6(5) . . . . ?
C37 C32 C33 C34 177.2(5) . . . . ?
C28 C26 C25 C24 177.3(4) . . . . ?
C33 C32 C37 C371 65.8(5) . . . . ?
C33 C32 C37 C372 -56.8(5) . . . . ?
C33 C34 C35 C36 3.1(9) . . . . ?
C35 C36 C38 C382 56.5(5) . . . . ?
C35 C36 C38 C381 -65.1(5) . . . . ?

loop_
_exptl_oxdiff_crystal_face_indexfrac_h
_exptl_oxdiff_crystal_face_indexfrac_k
_exptl_oxdiff_crystal_face_indexfrac_l
_exptl_oxdiff_crystal_face_x
_exptl_oxdiff_crystal_face_y
_exptl_oxdiff_crystal_face_z
-0.0000 1.0000 1.0000 -0.0141 -0.0949 0.0514
0.0000 -1.0000 -1.0000 0.0141 0.0949 -0.0514
-0.0000 1.0000 -0.0000 0.0101 -0.0854 -0.0093
-0.0000 -1.0000 1.0000 -0.0344 0.0759 0.0701
0.0000 1.0000 -1.0000 0.0344 -0.0759 -0.0701
-1.0000 2.0000 2.0000 0.1215 -0.1762 0.1396
1.0000 -2.0000 -0.0000 -0.1700 0.1572 -0.0180
1.0000 -1.0000 -2.0000 -0.1114 0.0908 -0.1489
-1.0000 2.0000 0.0000 0.1700 -0.1572 0.0180
-1.0000 1.0000 2.0000 0.1114 -0.0908 0.1489
-2.0000 -1.0000 0.0000 0.2895 0.1128 0.0828
2.0000 1.0000 -0.0000 -0.2895 -0.1128 -0.0828
2.0000 1.0000 -2.0000 -0.2410 -0.0938 -0.2043
-2.0000 -1.0000 2.0000 0.2410 0.0938 0.2043
-2.0000 -1.0000 -2.0000 0.3380 0.1318 -0.0388
-0.0000 1.0000 2.0000 -0.0384 -0.1044 0.1122
0.0000 -0.0000 -1.0000 0.0243 0.0095 -0.0608
-2.0000 1.0000 0.0000 0.3098 -0.0581 0.0641
